data_7036944
loop_
_publ_author_name
'Gao, Feng'
'Yang, Feng-Lei'
'Zhu, Guang-Zhou'
'Zhao, Yue'

_publ_section_title
;
 Syntheses, structures, and magnetic properties of homodinuclear
 lanthanide complexes based on dinucleating Schiff base ligands.
;
_journal_issue 46
_journal_name_full 'Dalton transactions (Cambridge, England : 2003)'
_journal_page_first 20232
_journal_page_last 20241
_journal_paper_doi 10.1039/c5dt03580e
_journal_volume 44
_journal_year 2015
_chemical_formula_sum 'C68 H92 Co2 N4 O22 P6 Tb2'
_chemical_formula_weight 1938.98
_chemical_name_systematic
; 
 ? 
;
_space_group_IT_number 14
_symmetry_cell_setting monoclinic
_symmetry_space_group_name_Hall '-P 2ybc'
_symmetry_space_group_name_H-M 'P 1 21/c 1'
_atom_sites_solution_hydrogens geom
_atom_sites_solution_primary direct
_atom_sites_solution_secondary difmap
_audit_creation_method SHELXL-97
_audit_update_record
;
2015-05-26 deposited with the CCDC.
2015-10-28 downloaded from the CCDC.
;
_cell_angle_alpha 90.00
_cell_angle_beta 104.0690(10)
_cell_angle_gamma 90.00
_cell_formula_units_Z 2
_cell_length_a 16.5901(13)
_cell_length_b 15.1586(12)
_cell_length_c 17.8997(14)
_cell_measurement_reflns_used 7520
_cell_measurement_temperature 123(2)
_cell_measurement_theta_max 27.10
_cell_measurement_theta_min 2.35
_cell_volume 4366.4(6)
_computing_cell_refinement 'Bruker SMART'
_computing_data_collection 'Bruker SMART'
_computing_data_reduction 'Bruker SAINT'
_computing_molecular_graphics 'Bruker SHELXTL'
_computing_publication_material 'Bruker SHELXTL'
_computing_structure_refinement 'Bruker SHELXTL'
_computing_structure_solution 'Bruker SHELXTL'
_diffrn_ambient_temperature 123(2)
_diffrn_measured_fraction_theta_full 0.995
_diffrn_measured_fraction_theta_max 0.995
_diffrn_measurement_device_type 'Bruker APEX II CCD'
_diffrn_measurement_method '\f and \w scans'
_diffrn_radiation_monochromator graphite
_diffrn_radiation_source 'fine-focus sealed tube'
_diffrn_radiation_type MoK\a
_diffrn_radiation_wavelength 0.71073
_diffrn_reflns_av_R_equivalents 0.0507
_diffrn_reflns_av_sigmaI/netI 0.0430
_diffrn_reflns_limit_h_max 19
_diffrn_reflns_limit_h_min -19
_diffrn_reflns_limit_k_max 17
_diffrn_reflns_limit_k_min -18
_diffrn_reflns_limit_l_max 21
_diffrn_reflns_limit_l_min -20
_diffrn_reflns_number 31840
_diffrn_reflns_theta_full 25.01
_diffrn_reflns_theta_max 25.01
_diffrn_reflns_theta_min 1.78
_exptl_absorpt_coefficient_mu 2.149
_exptl_absorpt_correction_T_max 0.6493
_exptl_absorpt_correction_T_min 0.5845
_exptl_absorpt_correction_type multi-scan
_exptl_absorpt_process_details 'SADABS; Bruker, 2000'
_exptl_crystal_colour yellow
_exptl_crystal_density_diffrn 1.475
_exptl_crystal_density_method 'not measured'
_exptl_crystal_description block
_exptl_crystal_F_000 1956
_exptl_crystal_size_max 0.28
_exptl_crystal_size_mid 0.25
_exptl_crystal_size_min 0.22
_platon_squeeze_details
;
;
_refine_diff_density_max 1.168
_refine_diff_density_min -0.801
_refine_diff_density_rms 0.102
_refine_ls_extinction_method none
_refine_ls_goodness_of_fit_ref 1.052
_refine_ls_hydrogen_treatment constr
_refine_ls_matrix_type full
_refine_ls_number_parameters 505
_refine_ls_number_reflns 7650
_refine_ls_number_restraints 68
_refine_ls_restrained_S_all 1.062
_refine_ls_R_factor_all 0.0442
_refine_ls_R_factor_gt 0.0342
_refine_ls_shift/su_max 0.001
_refine_ls_shift/su_mean 0.000
_refine_ls_structure_factor_coef Fsqd
_refine_ls_weighting_details 'calc w=1/[\s^2^(Fo^2^)+(0.0444P)^2^+4.6209P] where P=(Fo^2^+2Fc^2^)/3'
_refine_ls_weighting_scheme calc
_refine_ls_wR_factor_gt 0.0861
_refine_ls_wR_factor_ref 0.0901
_reflns_number_gt 6294
_reflns_number_total 7650
_reflns_threshold_expression >2sigma(I)
_cod_data_source_file c5dt03580e2.cif
_cod_data_source_block 2
_cod_depositor_comments
;
The following automatic conversions were performed:

'_symmetry_cell_setting' value 'Monoclinic' changed to 'monoclinic'
according to
/usr/data/users/saulius/crontab/automatic-downloads/rss-feeds/RSC/lib/dictionaries/cif_core.dic
dictionary named 'cif_core.dic' version 2.4.2 from 2011-04-26.

Automatic conversion script
Id: cif_fix_values 3271 2015-04-21 07:52:19Z andrius 

 Adding full bibliography for 7036943--7036951.cif.
;
_cod_original_sg_symbol_H-M 'P2(1)/c  '
_cod_database_code 7036944

loop_
_symmetry_equiv_pos_as_xyz
'x, y, z'
'-x, y+1/2, -z+1/2'
'-x, -y, -z'
'x, -y-1/2, z-1/2'

loop_
_atom_site_label
_atom_site_type_symbol
_atom_site_fract_x
_atom_site_fract_y
_atom_site_fract_z
_atom_site_U_iso_or_equiv
_atom_site_adp_type
_atom_site_occupancy
_atom_site_symmetry_multiplicity
_atom_site_calc_flag
_atom_site_refinement_flags
_atom_site_disorder_assembly
_atom_site_disorder_group
C1 C 0.4809(8) 0.7186(8) 0.1567(6) 0.030(3) Uani 0.579(15) 1 d PU A 1
H1A H 0.4944 0.7504 0.2058 0.036 Uiso 0.579(15) 1 calc PR A 1
C2 C 0.4209(6) 0.7447(7) 0.0900(8) 0.030(3) Uani 0.579(15) 1 d PU A 1
H2A H 0.3859 0.7976 0.0842 0.036 Uiso 0.579(15) 1 calc PR A 1
C3 C 0.4238(6) 0.6802(7) 0.0309(6) 0.025(2) Uani 0.579(15) 1 d PU A 1
H3A H 0.3888 0.6807 -0.0218 0.031 Uiso 0.579(15) 1 calc PR A 1
C4 C 0.4851(6) 0.6147(7) 0.0624(6) 0.028(3) Uani 0.579(15) 1 d PU A 1
H4A H 0.4992 0.5629 0.0354 0.033 Uiso 0.579(15) 1 calc PR A 1
C5 C 0.5189(8) 0.6368(9) 0.1410(8) 0.031(3) Uani 0.579(15) 1 d PU A 1
H5A H 0.5624 0.6042 0.1773 0.037 Uiso 0.579(15) 1 calc PR A 1
C6 C 0.1504(4) 0.6525(5) -0.0248(3) 0.070(2) Uani 1 1 d . . .
H6A H 0.1100 0.6609 0.0056 0.084 Uiso 1 1 calc R . .
H6B H 0.1545 0.5895 -0.0327 0.084 Uiso 1 1 calc R . .
C7 C 0.1184(5) 0.6908(6) -0.0965(5) 0.112(4) Uani 1 1 d . . .
H7A H 0.0977 0.7486 -0.0897 0.168 Uiso 1 1 calc R . .
H7B H 0.0740 0.6550 -0.1255 0.168 Uiso 1 1 calc R . .
H7C H 0.1615 0.6952 -0.1237 0.168 Uiso 1 1 calc R . .
C8 C 0.1845(4) 0.7920(4) 0.1514(5) 0.070(2) Uani 1 1 d . . .
H8A H 0.1595 0.7545 0.1835 0.083 Uiso 1 1 calc R . .
H8B H 0.1472 0.7942 0.1004 0.083 Uiso 1 1 calc R . .
C9 C 0.1956(5) 0.8797(5) 0.1836(5) 0.085(3) Uani 1 1 d . . .
H9A H 0.2449 0.8813 0.2249 0.128 Uiso 1 1 calc R . .
H9B H 0.1484 0.8952 0.2029 0.128 Uiso 1 1 calc R . .
H9C H 0.2011 0.9209 0.1444 0.128 Uiso 1 1 calc R . .
C10 C 0.2883(3) 0.4328(4) -0.0570(3) 0.0410(13) Uani 1 1 d . . .
H10A H 0.2422 0.4129 -0.0369 0.049 Uiso 1 1 d R A .
H10B H 0.3250 0.3830 -0.0574 0.049 Uiso 1 1 d R . .
C11 C 0.2583(5) 0.4671(5) -0.1356(4) 0.068(2) Uani 1 1 d . . .
H11A H 0.2145 0.5088 -0.1364 0.102 Uiso 1 1 d R . .
H11B H 0.2373 0.4190 -0.1697 0.102 Uiso 1 1 d R . .
H11C H 0.3027 0.4955 -0.1520 0.102 Uiso 1 1 d R . .
C12 C 0.4490(4) 0.3520(5) 0.1427(3) 0.0589(18) Uani 1 1 d . A .
H12A H 0.4164 0.3566 0.1807 0.071 Uiso 1 1 calc R . .
H12B H 0.5070 0.3463 0.1696 0.071 Uiso 1 1 calc R . .
C13 C 0.4227(4) 0.2730(4) 0.0940(4) 0.0510(15) Uani 1 1 d . . .
H13A H 0.3641 0.2761 0.0712 0.076 Uiso 1 1 calc R . .
H13B H 0.4346 0.2209 0.1253 0.076 Uiso 1 1 calc R . .
H13C H 0.4523 0.2708 0.0542 0.076 Uiso 1 1 calc R . .
C14 C 0.5088(5) 0.4700(6) 0.3278(4) 0.083 Uani 1 1 d D A .
H14A H 0.5543 0.4380 0.3149 0.099 Uiso 1 1 calc R . .
H14B H 0.4613 0.4308 0.3197 0.099 Uiso 1 1 calc R . .
C15 C 0.5326(6) 0.4959(6) 0.4076(4) 0.092(3) Uani 1 1 d D . .
H15A H 0.5740 0.5414 0.4143 0.138 Uiso 1 1 calc R . .
H15B H 0.5549 0.4459 0.4388 0.138 Uiso 1 1 calc R . .
H15C H 0.4848 0.5177 0.4231 0.138 Uiso 1 1 calc R . .
C16 C 0.3373(6) 0.6875(6) 0.3351(4) 0.098 Uani 1 1 d D A .
H16A H 0.2838 0.6829 0.2983 0.118 Uiso 1 1 calc R . .
H16B H 0.3462 0.7496 0.3473 0.118 Uiso 1 1 calc R . .
C17 C 0.3290(6) 0.6454(6) 0.4030(5) 0.101 Uani 1 1 d DU . .
H17A H 0.3187 0.5836 0.3931 0.152 Uiso 1 1 calc R . .
H17B H 0.2833 0.6710 0.4195 0.152 Uiso 1 1 calc R . .
H17C H 0.3792 0.6529 0.4426 0.152 Uiso 1 1 calc R . .
C18 C 0.0108(3) 0.5334(3) 0.2045(2) 0.0229(9) Uani 1 1 d . . .
H18 H -0.0431 0.5500 0.1799 0.028 Uiso 1 1 calc R . .
C19 C 0.0343(3) 0.5413(3) 0.2872(3) 0.0256(10) Uani 1 1 d . . .
C20 C -0.0268(3) 0.5720(4) 0.3232(3) 0.0393(13) Uani 1 1 d . . .
H20 H -0.0790 0.5871 0.2932 0.047 Uiso 1 1 calc R . .
C21 C -0.0109(4) 0.5801(4) 0.4019(3) 0.0472(15) Uani 1 1 d . . .
H21 H -0.0516 0.6009 0.4252 0.057 Uiso 1 1 calc R . .
C22 C 0.0680(4) 0.5563(4) 0.4467(3) 0.0442(14) Uani 1 1 d . . .
H22 H 0.0794 0.5609 0.5000 0.053 Uiso 1 1 calc R . .
C23 C 0.1275(3) 0.5268(3) 0.4130(3) 0.0346(12) Uani 1 1 d . . .
H23 H 0.1792 0.5116 0.4440 0.042 Uiso 1 1 calc R . .
C24 C 0.1140(3) 0.5182(3) 0.3329(3) 0.0262(10) Uani 1 1 d . A .
C25 C 0.1294(3) 0.3046(3) 0.0610(3) 0.0233(10) Uani 1 1 d . . .
H25 H 0.0964 0.2877 0.0133 0.028 Uiso 1 1 calc R . .
C26 C 0.1891(3) 0.2414(3) 0.1011(2) 0.0224(9) Uani 1 1 d . . .
C27 C 0.2004(3) 0.1639(3) 0.0609(3) 0.0284(10) Uani 1 1 d . . .
H27 H 0.1714 0.1580 0.0097 0.034 Uiso 1 1 calc R . .
C28 C 0.2521(3) 0.0973(3) 0.0944(3) 0.0352(12) Uani 1 1 d . . .
H28 H 0.2586 0.0471 0.0666 0.042 Uiso 1 1 calc R . .
C29 C 0.2952(3) 0.1066(3) 0.1715(3) 0.0348(12) Uani 1 1 d . . .
H29 H 0.3305 0.0619 0.1955 0.042 Uiso 1 1 calc R . .
C30 C 0.2857(3) 0.1813(3) 0.2122(3) 0.0290(11) Uani 1 1 d . . .
H30 H 0.3140 0.1852 0.2637 0.035 Uiso 1 1 calc R . .
C31 C 0.2349(3) 0.2513(3) 0.1788(2) 0.0227(10) Uani 1 1 d . A .
C32 C 0.0256(2) 0.5049(3) 0.0802(2) 0.0214(9) Uani 1 1 d . . .
C33 C 0.0575(2) 0.4394(3) 0.0395(2) 0.0199(9) Uani 1 1 d . . .
C34 C 0.0318(3) 0.4353(3) -0.0402(3) 0.0225(9) Uani 1 1 d . . .
H34 H 0.0533 0.3922 -0.0669 0.027 Uiso 1 1 calc R . .
Co1 Co 0.39222(4) 0.62124(4) 0.12652(4) 0.02680(15) Uani 1 1 d . . .
N1 N 0.0575(2) 0.5054(2) 0.1614(2) 0.0209(8) Uani 1 1 d . . .
N2 N 0.1176(2) 0.3820(2) 0.0849(2) 0.0210(8) Uani 1 1 d . . .
O1 O 0.2256(2) 0.6803(3) 0.0185(2) 0.0621(13) Uani 1 1 d . . .
O2 O 0.2615(2) 0.7557(2) 0.1463(3) 0.0567(12) Uani 1 1 d . . .
O3 O 0.20364(18) 0.6011(2) 0.13518(19) 0.0300(7) Uani 1 1 d . . .
O4 O 0.3264(5) 0.5063(6) -0.0114(5) 0.0334(18) Uani 0.70 1 d P A .
O5 O 0.4376(2) 0.4307(3) 0.0953(3) 0.0612(13) Uani 1 1 d . . .
O6 O 0.2905(2) 0.4406(2) 0.10720(19) 0.0311(8) Uani 1 1 d . . .
O7 O 0.4885(2) 0.5438(4) 0.2790(3) 0.077 Uani 1 1 d . . .
O8 O 0.3969(3) 0.6626(3) 0.2967(3) 0.0775(16) Uani 1 1 d . . .
O9 O 0.3355(2) 0.5146(2) 0.25909(18) 0.0364(8) Uani 1 1 d . . .
O10 O 0.17342(19) 0.4895(2) 0.30269(18) 0.0300(7) Uani 1 1 d . . .
O11 O 0.22908(18) 0.32134(19) 0.22017(17) 0.0247(7) Uani 1 1 d . . .
P1 P 0.26329(8) 0.65968(8) 0.10715(8) 0.0327(3) Uani 1 1 d . . .
P2 P 0.35762(8) 0.49053(9) 0.08259(8) 0.0302(3) Uani 1 1 d . A .
P3 P 0.39731(8) 0.58052(10) 0.24322(7) 0.0346(3) Uani 1 1 d . A .
Tb1 Tb 0.207169(12) 0.464706(13) 0.192620(11) 0.01886(8) Uani 1 1 d . A .
C2' C 0.4443(10) 0.7497(10) 0.1392(11) 0.042(4) Uani 0.421(15) 1 d PU A 2
H2'A H 0.4269 0.8018 0.1637 0.051 Uiso 0.421(15) 1 calc PR A 2
C1' C 0.5041(8) 0.6870(11) 0.1704(8) 0.031(4) Uani 0.421(15) 1 d PU A 2
H1'A H 0.5349 0.6855 0.2246 0.037 Uiso 0.421(15) 1 calc PR A 2
C3' C 0.4180(9) 0.7209(12) 0.0599(11) 0.041(4) Uani 0.421(15) 1 d PU A 2
H3'A H 0.3773 0.7512 0.0191 0.049 Uiso 0.421(15) 1 calc PR A 2
C4' C 0.4610(11) 0.6463(12) 0.0503(9) 0.037(4) Uani 0.421(15) 1 d PU A 2
H4'A H 0.4563 0.6152 0.0014 0.044 Uiso 0.421(15) 1 calc PR A 2
C5' C 0.5136(11) 0.6263(13) 0.1159(13) 0.045(5) Uani 0.421(15) 1 d PU A 2
H5'A H 0.5531 0.5771 0.1243 0.054 Uiso 0.421(15) 1 calc PR A 2
O4' O 0.3549(12) 0.4760(14) -0.0015(12) 0.041(5) Uani 0.30 1 d P A 2

loop_
_atom_site_aniso_label
_atom_site_aniso_U_11
_atom_site_aniso_U_22
_atom_site_aniso_U_33
_atom_site_aniso_U_23
_atom_site_aniso_U_13
_atom_site_aniso_U_12
C1 0.030(3) 0.030(3) 0.031(3) 0.0005(10) 0.0072(12) -0.0010(10)
C2 0.030(3) 0.030(3) 0.030(3) 0.0001(10) 0.0080(12) -0.0006(10)
C3 0.026(3) 0.026(3) 0.025(3) 0.0011(10) 0.0068(11) -0.0009(10)
C4 0.027(3) 0.028(3) 0.028(3) 0.0007(10) 0.0070(12) -0.0005(10)
C5 0.030(3) 0.031(3) 0.030(3) 0.0000(10) 0.0074(12) -0.0008(10)
C6 0.064(4) 0.104(6) 0.033(4) -0.011(4) -0.007(3) -0.030(4)
C7 0.083(6) 0.099(7) 0.115(7) 0.056(6) -0.052(5) -0.023(5)
C8 0.060(4) 0.052(4) 0.093(6) -0.015(4) 0.014(4) 0.011(3)
C9 0.099(6) 0.050(4) 0.103(7) -0.011(4) 0.017(5) 0.016(4)
C10 0.041(3) 0.051(3) 0.029(3) -0.009(2) 0.004(2) -0.006(3)
C11 0.081(5) 0.076(5) 0.042(4) -0.011(3) 0.004(3) 0.033(4)
C12 0.042(3) 0.089(5) 0.042(4) -0.009(3) 0.004(3) 0.025(3)
C13 0.048(3) 0.042(3) 0.070(4) 0.006(3) 0.027(3) 0.002(3)
C14 0.046 0.116 0.085 -0.011 0.014 -0.010
C15 0.104(7) 0.111(7) 0.057(5) 0.001(5) 0.014(5) -0.029(6)
C16 0.151 0.106 0.056 -0.019 0.060 -0.057
C17 0.103 0.095 0.106 -0.023 0.023 -0.010
C18 0.015(2) 0.030(2) 0.023(2) 0.001(2) 0.0027(18) 0.0008(19)
C19 0.027(2) 0.031(3) 0.022(2) 0.005(2) 0.0118(19) 0.002(2)
C20 0.034(3) 0.052(3) 0.036(3) 0.009(3) 0.016(2) 0.015(3)
C21 0.043(3) 0.069(4) 0.036(3) 0.002(3) 0.022(3) 0.016(3)
C22 0.059(4) 0.054(4) 0.022(3) 0.001(2) 0.013(3) 0.006(3)
C23 0.033(3) 0.046(3) 0.023(3) 0.002(2) 0.004(2) 0.008(2)
C24 0.031(3) 0.028(3) 0.020(2) 0.0052(19) 0.008(2) 0.005(2)
C25 0.019(2) 0.028(2) 0.020(2) 0.0002(19) -0.0010(18) -0.0032(19)
C26 0.020(2) 0.025(2) 0.021(2) 0.0037(19) 0.0026(18) -0.0002(18)
C27 0.028(3) 0.029(3) 0.026(3) 0.002(2) 0.001(2) 0.003(2)
C28 0.039(3) 0.029(3) 0.034(3) 0.000(2) 0.002(2) 0.009(2)
C29 0.036(3) 0.031(3) 0.033(3) 0.003(2) -0.001(2) 0.012(2)
C30 0.024(2) 0.036(3) 0.024(3) 0.007(2) -0.0003(19) 0.007(2)
C31 0.021(2) 0.025(2) 0.021(2) 0.0041(19) 0.0043(18) -0.0022(19)
C32 0.012(2) 0.029(2) 0.021(2) 0.0016(19) 0.0006(17) -0.0008(18)
C33 0.012(2) 0.026(2) 0.020(2) 0.0019(18) 0.0012(17) 0.0016(17)
C34 0.017(2) 0.025(2) 0.024(2) 0.0002(19) 0.0019(18) -0.0010(18)
Co1 0.0199(3) 0.0331(4) 0.0269(4) 0.0027(3) 0.0046(3) -0.0054(3)
N1 0.0184(19) 0.0257(19) 0.0180(19) 0.0011(15) 0.0033(15) -0.0006(16)
N2 0.0136(17) 0.029(2) 0.0199(19) 0.0021(16) 0.0025(14) 0.0034(15)
O1 0.030(2) 0.091(3) 0.057(3) 0.045(2) -0.0066(18) -0.013(2)
O2 0.041(2) 0.028(2) 0.106(4) 0.000(2) 0.027(2) 0.0044(17)
O3 0.0208(16) 0.0268(17) 0.043(2) 0.0099(15) 0.0084(14) 0.0030(14)
O4 0.033(5) 0.041(5) 0.023(3) 0.001(3) -0.001(3) 0.003(3)
O5 0.037(2) 0.041(2) 0.116(4) -0.001(2) 0.039(2) 0.0087(19)
O6 0.0288(18) 0.0328(18) 0.037(2) -0.0071(15) 0.0181(15) -0.0051(14)
O7 0.027 0.131 0.062 0.059 -0.012 -0.015
O8 0.098(4) 0.085(3) 0.064(3) -0.043(3) 0.050(3) -0.058(3)
O9 0.0257(18) 0.057(2) 0.0223(18) 0.0073(16) -0.0021(14) -0.0128(16)
O10 0.0249(17) 0.045(2) 0.0190(17) 0.0014(14) 0.0039(13) 0.0100(15)
O11 0.0263(16) 0.0266(17) 0.0193(16) 0.0033(13) 0.0019(13) 0.0022(13)
P1 0.0236(6) 0.0301(7) 0.0436(8) 0.0116(6) 0.0066(6) -0.0005(5)
P2 0.0245(6) 0.0388(7) 0.0308(7) -0.0072(6) 0.0136(5) -0.0067(6)
P3 0.0228(6) 0.0555(9) 0.0233(7) -0.0022(6) 0.0012(5) -0.0140(6)
Tb1 0.01452(11) 0.02466(12) 0.01635(12) 0.00218(9) 0.00171(8) 0.00142(9)
C2' 0.036(5) 0.040(6) 0.050(6) 0.000(4) 0.010(4) 0.000(4)
C1' 0.017(5) 0.033(5) 0.041(5) 0.006(4) 0.004(4) -0.011(4)
C3' 0.044(6) 0.038(6) 0.041(6) 0.010(4) 0.012(4) -0.012(4)
C4' 0.036(5) 0.038(5) 0.041(5) 0.002(4) 0.019(4) -0.003(4)
C5' 0.040(6) 0.051(7) 0.049(7) -0.006(5) 0.023(5) -0.008(4)
O4' 0.041(12) 0.061(14) 0.022(8) -0.003(9) 0.007(9) -0.021(9)

loop_
_atom_type_symbol
_atom_type_description
_atom_type_scat_dispersion_real
_atom_type_scat_dispersion_imag
_atom_type_scat_source
C C 0.0033 0.0016 'International Tables Vol C Tables 4.2.6.8 and 6.1.1.4'
H H 0.0000 0.0000 'International Tables Vol C Tables 4.2.6.8 and 6.1.1.4'
N N 0.0061 0.0033 'International Tables Vol C Tables 4.2.6.8 and 6.1.1.4'
O O 0.0106 0.0060 'International Tables Vol C Tables 4.2.6.8 and 6.1.1.4'
P P 0.1023 0.0942 'International Tables Vol C Tables 4.2.6.8 and 6.1.1.4'
Co Co 0.3494 0.9721 'International Tables Vol C Tables 4.2.6.8 and 6.1.1.4'
Tb Tb -0.1723 4.1537 'International Tables Vol C Tables 4.2.6.8 and 6.1.1.4'

loop_
_geom_angle_atom_site_label_1
_geom_angle_atom_site_label_2
_geom_angle_atom_site_label_3
_geom_angle
_geom_angle_site_symmetry_1
C2 C1 C5 109.0(9) .
C2 C1 Co1 70.6(6) .
C5 C1 Co1 69.7(6) .
C2 C1 H1A 125.5 .
C5 C1 H1A 125.5 .
Co1 C1 H1A 125.5 .
C1 C2 C3 106.6(9) .
C1 C2 Co1 69.5(6) .
C3 C2 Co1 70.9(5) .
C1 C2 H2A 126.7 .
C3 C2 H2A 126.7 .
Co1 C2 H2A 126.7 .
C4 C3 C2 109.0(8) .
C4 C3 Co1 71.3(5) .
C2 C3 Co1 68.6(5) .
C4 C3 H3A 125.5 .
C2 C3 H3A 125.5 .
Co1 C3 H3A 125.5 .
C3 C4 C5 107.3(9) .
C3 C4 Co1 69.1(5) .
C5 C4 Co1 67.7(6) .
C3 C4 H4A 126.3 .
C5 C4 H4A 126.3 .
Co1 C4 H4A 126.3 .
C4 C5 C1 108.0(10) .
C4 C5 Co1 72.8(6) .
C1 C5 Co1 69.2(6) .
C4 C5 H5A 126.0 .
C1 C5 H5A 126.0 .
Co1 C5 H5A 126.0 .
O1 C6 C7 119.1(6) .
O1 C6 H6A 107.5 .
C7 C6 H6A 107.5 .
O1 C6 H6B 107.5 .
C7 C6 H6B 107.5 .
H6A C6 H6B 107.0 .
C6 C7 H7A 109.5 .
C6 C7 H7B 109.5 .
H7A C7 H7B 109.5 .
C6 C7 H7C 109.5 .
H7A C7 H7C 109.5 .
H7B C7 H7C 109.5 .
O2 C8 C9 110.7(6) .
O2 C8 H8A 109.5 .
C9 C8 H8A 109.5 .
O2 C8 H8B 109.5 .
C9 C8 H8B 109.5 .
H8A C8 H8B 108.1 .
C8 C9 H9A 109.5 .
C8 C9 H9B 109.5 .
H9A C9 H9B 109.5 .
C8 C9 H9C 109.5 .
H9A C9 H9C 109.5 .
H9B C9 H9C 109.5 .
O4 C10 O4' 26.2(7) .
O4 C10 C11 105.6(6) .
O4' C10 C11 121.4(10) .
O4 C10 H10A 108.0 .
O4' C10 H10A 115.1 .
C11 C10 H10A 110.6 .
O4 C10 H10B 114.7 .
O4' C10 H10B 88.9 .
C11 C10 H10B 109.6 .
H10A C10 H10B 108.3 .
C10 C11 H11A 109.1 .
C10 C11 H11B 109.0 .
H11A C11 H11B 109.5 .
C10 C11 H11C 110.2 .
H11A C11 H11C 109.5 .
H11B C11 H11C 109.5 .
O5 C12 C13 110.1(5) .
O5 C12 H12A 109.6 .
C13 C12 H12A 109.6 .
O5 C12 H12B 109.6 .
C13 C12 H12B 109.6 .
H12A C12 H12B 108.2 .
C12 C13 H13A 109.5 .
C12 C13 H13B 109.5 .
H13A C13 H13B 109.5 .
C12 C13 H13C 109.5 .
H13A C13 H13C 109.5 .
H13B C13 H13C 109.5 .
O7 C14 C15 111.4(7) .
O7 C14 H14A 109.4 .
C15 C14 H14A 109.4 .
O7 C14 H14B 109.4 .
C15 C14 H14B 109.4 .
H14A C14 H14B 108.0 .
C14 C15 H15A 109.5 .
C14 C15 H15B 109.5 .
H15A C15 H15B 109.5 .
C14 C15 H15C 109.5 .
H15A C15 H15C 109.5 .
H15B C15 H15C 109.5 .
O8 C16 C17 122.4(9) .
O8 C16 H16A 106.7 .
C17 C16 H16A 106.7 .
O8 C16 H16B 106.7 .
C17 C16 H16B 106.7 .
H16A C16 H16B 106.6 .
C16 C17 H17A 109.5 .
C16 C17 H17B 109.5 .
H17A C17 H17B 109.5 .
C16 C17 H17C 109.5 .
H17A C17 H17C 109.5 .
H17B C17 H17C 109.5 .
N1 C18 C19 126.1(4) .
N1 C18 H18 116.9 .
C19 C18 H18 116.9 .
C20 C19 C24 119.4(4) .
C20 C19 C18 117.0(4) .
C24 C19 C18 123.5(4) .
C21 C20 C19 121.3(5) .
C21 C20 H20 119.3 .
C19 C20 H20 119.3 .
C20 C21 C22 118.8(5) .
C20 C21 H21 120.6 .
C22 C21 H21 120.6 .
C23 C22 C21 120.7(5) .
C23 C22 H22 119.6 .
C21 C22 H22 119.6 .
C22 C23 C24 122.2(5) .
C22 C23 H23 118.9 .
C24 C23 H23 118.9 .
O10 C24 C23 120.2(4) .
O10 C24 C19 122.3(4) .
C23 C24 C19 117.5(4) .
N2 C25 C26 125.9(4) .
N2 C25 H25 117.0 .
C26 C25 H25 117.0 .
C27 C26 C31 118.7(4) .
C27 C26 C25 117.4(4) .
C31 C26 C25 123.9(4) .
C28 C27 C26 122.6(4) .
C28 C27 H27 118.7 .
C26 C27 H27 118.7 .
C27 C28 C29 118.3(5) .
C27 C28 H28 120.8 .
C29 C28 H28 120.8 .
C30 C29 C28 120.5(4) .
C30 C29 H29 119.7 .
C28 C29 H29 119.7 .
C29 C30 C31 122.3(4) .
C29 C30 H30 118.9 .
C31 C30 H30 118.9 .
O11 C31 C30 119.6(4) .
O11 C31 C26 122.9(4) .
C30 C31 C26 117.5(4) .
C34 C32 C33 119.6(4) 3_565
C34 C32 N1 124.3(4) 3_565
C33 C32 N1 116.1(4) .
C34 C33 C32 120.2(4) .
C34 C33 N2 123.9(4) .
C32 C33 N2 115.9(4) .
C32 C34 C33 120.2(4) 3_565
C32 C34 H34 119.9 3_565
C33 C34 H34 119.9 .
C4' Co1 C3' 39.5(7) .
C4' Co1 C1 63.7(5) .
C3' Co1 C1 51.9(6) .
C4' Co1 C5' 37.6(7) .
C3' Co1 C5' 64.5(7) .
C1 Co1 C5' 49.4(6) .
C4' Co1 C5 48.5(6) .
C3' Co1 C5 68.6(5) .
C1 Co1 C5 41.1(5) .
C5' Co1 C5 12.9(6) .
C4' Co1 C2 53.6(6) .
C3' Co1 C2 17.9(5) .
C1 Co1 C2 39.9(4) .
C5' Co1 C2 68.6(6) .
C5 Co1 C2 68.4(5) .
C4' Co1 C1' 64.3(6) .
C3' Co1 C1' 64.6(6) .
C1 Co1 C1' 17.4(4) .
C5' Co1 C1' 38.7(7) .
C5 Co1 C1' 27.6(4) .
C2 Co1 C1' 55.7(5) .
C4' Co1 C3 22.6(5) .
C3' Co1 C3 22.9(5) .
C1 Co1 C3 66.9(4) .
C5' Co1 C3 58.0(6) .
C5 Co1 C3 66.9(4) .
C2 Co1 C3 40.6(4) .
C1' Co1 C3 74.3(4) .
C4' Co1 C2' 67.4(6) .
C3' Co1 C2' 40.7(6) .
C1 Co1 C2' 21.2(4) .
C5' Co1 C2' 66.1(7) .
C5 Co1 C2' 60.4(5) .
C2 Co1 C2' 24.0(4) .
C1' Co1 C2' 38.6(6) .
C3 Co1 C2' 61.4(5) .
C4' Co1 C4 17.1(5) .
C3' Co1 C4 55.7(6) .
C1 Co1 C4 67.2(4) .
C5' Co1 C4 26.8(5) .
C5 Co1 C4 39.5(4) .
C2 Co1 C4 67.8(4) .
C1' Co1 C4 62.1(5) .
C3 Co1 C4 39.6(4) .
C2' Co1 C4 76.8(5) .
C4' Co1 P2 94.0(4) .
C3' Co1 P2 123.0(6) .
C1 Co1 P2 149.7(4) .
C5' Co1 P2 100.3(6) .
C5 Co1 P2 108.8(4) .
C2 Co1 P2 140.8(4) .
C1' Co1 P2 135.3(5) .
C3 Co1 P2 101.0(3) .
C2' Co1 P2 161.4(4) .
C4 Co1 P2 85.7(3) .
C4' Co1 P3 144.4(6) .
C3' Co1 P3 144.6(6) .
C1 Co1 P3 95.4(3) .
C5' Co1 P3 106.8(6) .
C5 Co1 P3 96.4(4) .
C2 Co1 P3 127.1(4) .
C1' Co1 P3 87.1(4) .
C3 Co1 P3 161.4(3) .
C2' Co1 P3 103.9(5) .
C4 Co1 P3 130.0(3) .
P2 Co1 P3 91.97(6) .
C18 N1 C32 119.0(4) .
C18 N1 Tb1 131.2(3) .
C32 N1 Tb1 109.4(2) .
C25 N2 C33 121.0(4) .
C25 N2 Tb1 127.9(3) .
C33 N2 Tb1 109.9(3) .
C6 O1 P1 126.2(4) .
C8 O2 P1 119.3(4) .
P1 O3 Tb1 137.02(18) .
O4' O4 C10 78(3) .
O4' O4 P2 66(2) .
C10 O4 P2 116.9(6) .
C12 O5 P2 122.9(4) .
P2 O6 Tb1 135.76(19) .
C14 O7 P3 125.9(4) .
C16 O8 P3 128.9(5) .
P3 O9 Tb1 135.00(19) .
C24 O10 Tb1 143.6(3) .
C31 O11 Tb1 133.8(3) .
O3 P1 O1 108.57(19) .
O3 P1 O2 107.7(2) .
O1 P1 O2 102.2(3) .
O3 P1 Co1 119.54(13) .
O1 P1 Co1 110.31(17) .
O2 P1 Co1 107.13(15) .
O6 P2 O4' 112.0(8) .
O6 P2 O5 109.0(2) .
O4' P2 O5 83.1(7) .
O6 P2 O4 107.5(4) .
O4' P2 O4 23.3(7) .
O5 P2 O4 105.9(3) .
O6 P2 Co1 120.52(14) .
O4' P2 Co1 116.0(8) .
O5 P2 Co1 109.64(17) .
O4 P2 Co1 103.2(3) .
O9 P3 O8 107.8(2) .
O9 P3 O7 108.4(2) .
O8 P3 O7 100.1(3) .
O9 P3 Co1 120.21(14) .
O8 P3 Co1 111.0(2) .
O7 P3 Co1 107.38(18) .
O10 Tb1 O11 91.82(12) .
O10 Tb1 O9 83.45(12) .
O11 Tb1 O9 97.18(12) .
O10 Tb1 O3 105.12(12) .
O11 Tb1 O3 162.72(11) .
O9 Tb1 O3 81.70(11) .
O10 Tb1 O6 159.03(12) .
O11 Tb1 O6 84.34(11) .
O9 Tb1 O6 76.62(12) .
O3 Tb1 O6 78.61(11) .
O10 Tb1 N2 123.24(12) .
O11 Tb1 N2 73.38(11) .
O9 Tb1 N2 151.18(12) .
O3 Tb1 N2 99.32(12) .
O6 Tb1 N2 75.39(11) .
O10 Tb1 N1 72.67(11) .
O11 Tb1 N1 112.96(11) .
O9 Tb1 N1 141.53(13) .
O3 Tb1 N1 76.20(11) .
O6 Tb1 N1 127.72(12) .
N2 Tb1 N1 64.68(11) .
C1' C2' C3' 101.8(12) .
C1' C2' Co1 69.3(7) .
C3' C2' Co1 66.4(7) .
C1' C2' H2'A 129.1 .
C3' C2' H2'A 129.1 .
Co1 C2' H2'A 129.1 .
C5' C1' C2' 111.4(14) .
C5' C1' Co1 70.0(8) .
C2' C1' Co1 72.1(7) .
C5' C1' H1'A 124.3 .
C2' C1' H1'A 124.3 .
Co1 C1' H1'A 124.3 .
C4' C3' C2' 109.3(14) .
C4' C3' Co1 69.5(8) .
C2' C3' Co1 72.9(8) .
C4' C3' H3'A 125.4 .
C2' C3' H3'A 125.4 .
Co1 C3' H3'A 125.4 .
C5' C4' C3' 109.3(16) .
C5' C4' Co1 73.4(9) .
C3' C4' Co1 70.9(8) .
C5' C4' H4'A 125.3 .
C3' C4' H4'A 125.3 .
Co1 C4' H4'A 125.3 .
C4' C5' C1' 108.3(17) .
C4' C5' Co1 69.0(9) .
C1' C5' Co1 71.2(8) .
C4' C5' H5'A 125.9 .
C1' C5' H5'A 125.9 .
Co1 C5' H5'A 125.9 .
O4 O4' C10 76(2) .
O4 O4' P2 91(3) .
C10 O4' P2 125.5(15) .

loop_
_geom_bond_atom_site_label_1
_geom_bond_atom_site_label_2
_geom_bond_distance
_geom_bond_site_symmetry_2
C1 C2 1.412(16) .
C1 C5 1.449(17) .
C1 Co1 2.061(10) .
C1 H1A 0.9800 .
C2 C3 1.450(14) .
C2 Co1 2.075(10) .
C2 H2A 0.9800 .
C3 C4 1.435(13) .
C3 Co1 2.106(9) .
C3 H3A 0.9800 .
C4 C5 1.421(15) .
C4 Co1 2.135(10) .
C4 H4A 0.9800 .
C5 Co1 2.067(12) .
C5 H5A 0.9800 .
C6 O1 1.366(7) .
C6 C7 1.390(9) .
C6 H6A 0.9700 .
C6 H6B 0.9700 .
C7 H7A 0.9600 .
C7 H7B 0.9600 .
C7 H7C 0.9600 .
C8 O2 1.413(7) .
C8 C9 1.443(9) .
C8 H8A 0.9700 .
C8 H8B 0.9700 .
C9 H9A 0.9600 .
C9 H9B 0.9600 .
C9 H9C 0.9600 .
C10 O4 1.435(11) .
C10 O4' 1.45(2) .
C10 C11 1.469(8) .
C10 H10A 0.9701 .
C10 H10B 0.9700 .
C11 H11A 0.9600 .
C11 H11B 0.9600 .
C11 H11C 0.9599 .
C12 O5 1.449(8) .
C12 C13 1.482(8) .
C12 H12A 0.9700 .
C12 H12B 0.9700 .
C13 H13A 0.9600 .
C13 H13B 0.9600 .
C13 H13C 0.9600 .
C14 O7 1.409(9) .
C14 C15 1.442(7) .
C14 H14A 0.9700 .
C14 H14B 0.9700 .
C15 H15A 0.9600 .
C15 H15B 0.9600 .
C15 H15C 0.9600 .
C16 O8 1.387(9) .
C16 C17 1.408(7) .
C16 H16A 0.9700 .
C16 H16B 0.9700 .
C17 H17A 0.9600 .
C17 H17B 0.9600 .
C17 H17C 0.9600 .
C18 N1 1.291(6) .
C18 C19 1.440(6) .
C18 H18 0.9300 .
C19 C20 1.406(6) .
C19 C24 1.420(6) .
C20 C21 1.374(7) .
C20 H20 0.9300 .
C21 C22 1.405(8) .
C21 H21 0.9300 .
C22 C23 1.353(7) .
C22 H22 0.9300 .
C23 C24 1.402(7) .
C23 H23 0.9300 .
C24 O10 1.308(5) .
C25 N2 1.280(6) .
C25 C26 1.437(6) .
C25 H25 0.9300 .
C26 C27 1.414(6) .
C26 C31 1.422(6) .
C27 C28 1.366(6) .
C27 H27 0.9300 .
C28 C29 1.399(7) .
C28 H28 0.9300 .
C29 C30 1.376(7) .
C29 H29 0.9300 .
C30 C31 1.396(6) .
C30 H30 0.9300 .
C31 O11 1.311(5) .
C32 C34 1.381(6) 3_565
C32 C33 1.408(6) .
C32 N1 1.422(5) .
C33 C34 1.388(6) .
C33 N2 1.420(5) .
C34 C32 1.381(6) 3_565
C34 H34 0.9300 .
Co1 C4' 2.017(13) .
Co1 C3' 2.034(13) .
Co1 C5' 2.070(17) .
Co1 C1' 2.085(11) .
Co1 C2' 2.121(14) .
Co1 P2 2.1573(15) .
Co1 P3 2.1600(14) .
N1 Tb1 2.486(3) .
N2 Tb1 2.472(3) .
O1 P1 1.588(4) .
O2 P1 1.619(4) .
O3 P1 1.504(3) .
O3 Tb1 2.303(3) .
O4 O4' 0.653(17) .
O4 P2 1.653(9) .
O5 P2 1.577(4) .
O6 P2 1.499(3) .
O6 Tb1 2.326(3) .
O7 P3 1.593(4) .
O8 P3 1.570(4) .
O9 P3 1.507(3) .
O9 Tb1 2.300(3) .
O10 Tb1 2.207(3) .
O11 Tb1 2.238(3) .
P2 O4' 1.51(2) .
C2' C1' 1.39(2) .
C2' C3' 1.45(2) .
C2' H2'A 0.9800 .
C1' C5' 1.38(2) .
C1' H1'A 0.9800 .
C3' C4' 1.37(2) .
C3' H3'A 0.9800 .
C4' C5' 1.32(3) .
C4' H4'A 0.9800 .
C5' H5'A 0.9800 .

loop_
_geom_torsion_atom_site_label_1
_geom_torsion_atom_site_label_2
_geom_torsion_atom_site_label_3
_geom_torsion_atom_site_label_4
_geom_torsion
_geom_torsion_site_symmetry_1
_geom_torsion_site_symmetry_4
C5 C1 C2 C3 -2.2(11) . .
Co1 C1 C2 C3 -61.5(6) . .
C5 C1 C2 Co1 59.3(8) . .
C1 C2 C3 C4 0.6(11) . .
Co1 C2 C3 C4 -60.1(6) . .
C1 C2 C3 Co1 60.6(7) . .
C2 C3 C4 C5 1.3(11) . .
Co1 C3 C4 C5 -57.0(7) . .
C2 C3 C4 Co1 58.4(6) . .
C3 C4 C5 C1 -2.7(11) . .
Co1 C4 C5 C1 -60.6(7) . .
C3 C4 C5 Co1 57.9(7) . .
C2 C1 C5 C4 3.1(12) . .
Co1 C1 C5 C4 62.9(8) . .
C2 C1 C5 Co1 -59.8(7) . .
N1 C18 C19 C20 -178.9(5) . .
N1 C18 C19 C24 -0.3(7) . .
C24 C19 C20 C21 0.0(8) . .
C18 C19 C20 C21 178.7(5) . .
C19 C20 C21 C22 -0.6(9) . .
C20 C21 C22 C23 0.6(9) . .
C21 C22 C23 C24 -0.1(9) . .
C22 C23 C24 O10 179.9(5) . .
C22 C23 C24 C19 -0.5(8) . .
C20 C19 C24 O10 -179.8(4) . .
C18 C19 C24 O10 1.6(7) . .
C20 C19 C24 C23 0.5(7) . .
C18 C19 C24 C23 -178.1(4) . .
N2 C25 C26 C27 -172.0(4) . .
N2 C25 C26 C31 10.1(7) . .
C31 C26 C27 C28 1.5(7) . .
C25 C26 C27 C28 -176.6(4) . .
C26 C27 C28 C29 0.2(8) . .
C27 C28 C29 C30 -0.3(8) . .
C28 C29 C30 C31 -1.4(8) . .
C29 C30 C31 O11 -179.2(4) . .
C29 C30 C31 C26 3.1(7) . .
C27 C26 C31 O11 179.3(4) . .
C25 C26 C31 O11 -2.8(7) . .
C27 C26 C31 C30 -3.1(6) . .
C25 C26 C31 C30 174.8(4) . .
C34 C32 C33 C34 0.3(7) 3_565 .
N1 C32 C33 C34 -178.2(4) . .
C34 C32 C33 N2 178.6(4) 3_565 .
N1 C32 C33 N2 0.1(6) . .
C32 C33 C34 C32 -0.3(7) . 3_565
N2 C33 C34 C32 -178.5(4) . 3_565
C2 C1 Co1 C4' 63.8(8) . .
C5 C1 Co1 C4' -56.1(8) . .
C2 C1 Co1 C3' 18.7(7) . .
C5 C1 Co1 C3' -101.2(10) . .
C2 C1 Co1 C5' 106.0(10) . .
C5 C1 Co1 C5' -14.0(9) . .
C2 C1 Co1 C5 119.9(9) . .
C5 C1 Co1 C2 -119.9(9) . .
C2 C1 Co1 C1' 152(2) . .
C5 C1 Co1 C1' 31.6(17) . .
C2 C1 Co1 C3 39.1(6) . .
C5 C1 Co1 C3 -80.8(7) . .
C2 C1 Co1 C2' -31.3(14) . .
C5 C1 Co1 C2' -151.2(18) . .
C2 C1 Co1 C4 82.2(7) . .
C5 C1 Co1 C4 -37.7(6) . .
C2 C1 Co1 P2 110.4(10) . .
C5 C1 Co1 P2 -9.6(12) . .
C2 C1 Co1 P3 -146.4(7) . .
C5 C1 Co1 P3 93.7(7) . .
C4 C5 Co1 C4' -21.0(7) . .
C1 C5 Co1 C4' 96.6(9) . .
C4 C5 Co1 C3' -61.6(8) . .
C1 C5 Co1 C3' 56.0(9) . .
C4 C5 Co1 C1 -117.6(9) . .
C4 C5 Co1 C5' 7(3) . .
C1 C5 Co1 C5' 125(4) . .
C4 C5 Co1 C2 -80.9(7) . .
C1 C5 Co1 C2 36.7(6) . .
C4 C5 Co1 C1' -137.3(14) . .
C1 C5 Co1 C1' -19.7(11) . .
C4 C5 Co1 C3 -36.8(6) . .
C1 C5 Co1 C3 80.7(7) . .
C4 C5 Co1 C2' -106.0(8) . .
C1 C5 Co1 C2' 11.6(7) . .
C1 C5 Co1 C4 117.6(9) . .
C4 C5 Co1 P2 57.3(7) . .
C1 C5 Co1 P2 174.9(6) . .
C4 C5 Co1 P3 151.6(6) . .
C1 C5 Co1 P3 -90.8(7) . .
C1 C2 Co1 C4' -91.4(9) . .
C3 C2 Co1 C4' 25.6(6) . .
C1 C2 Co1 C3' -125(2) . .
C3 C2 Co1 C3' -7.9(18) . .
C3 C2 Co1 C1 117.0(8) . .
C1 C2 Co1 C5' -51.6(8) . .
C3 C2 Co1 C5' 65.3(8) . .
C1 C2 Co1 C5 -37.8(7) . .
C3 C2 Co1 C5 79.2(6) . .
C1 C2 Co1 C1' -9.9(8) . .
C3 C2 Co1 C1' 107.0(8) . .
C1 C2 Co1 C3 -117.0(8) . .
C1 C2 Co1 C2' 27.5(12) . .
C3 C2 Co1 C2' 144.5(15) . .
C1 C2 Co1 C4 -80.5(7) . .
C3 C2 Co1 C4 36.5(5) . .
C1 C2 Co1 P2 -131.5(7) . .
C3 C2 Co1 P2 -14.5(8) . .
C1 C2 Co1 P3 43.7(8) . .
C3 C2 Co1 P3 160.7(5) . .
C4 C3 Co1 C4' 4.7(13) . .
C2 C3 Co1 C4' -115.4(14) . .
C4 C3 Co1 C3' 126.4(16) . .
C2 C3 Co1 C3' 6.2(14) . .
C4 C3 Co1 C1 81.7(6) . .
C2 C3 Co1 C1 -38.5(6) . .
C4 C3 Co1 C5' 26.3(7) . .
C2 C3 Co1 C5' -93.9(8) . .
C4 C3 Co1 C5 36.8(6) . .
C2 C3 Co1 C5 -83.3(7) . .
C4 C3 Co1 C2 120.1(8) . .
C4 C3 Co1 C1' 65.0(7) . .
C2 C3 Co1 C1' -55.1(7) . .
C4 C3 Co1 C2' 104.5(7) . .
C2 C3 Co1 C2' -15.6(7) . .
C2 C3 Co1 C4 -120.1(8) . .
C4 C3 Co1 P2 -69.2(5) . .
C2 C3 Co1 P2 170.7(5) . .
C4 C3 Co1 P3 64.2(12) . .
C2 C3 Co1 P3 -55.9(13) . .
C3 C4 Co1 C4' -6.2(17) . .
C5 C4 Co1 C4' 114(2) . .
C3 C4 Co1 C3' -22.3(7) . .
C5 C4 Co1 C3' 97.7(9) . .
C3 C4 Co1 C1 -80.8(6) . .
C5 C4 Co1 C1 39.2(7) . .
C3 C4 Co1 C5' -123.6(15) . .
C5 C4 Co1 C5' -3.6(16) . .
C3 C4 Co1 C5 -120.0(9) . .
C3 C4 Co1 C2 -37.4(5) . .
C5 C4 Co1 C2 82.6(7) . .
C3 C4 Co1 C1' -99.2(7) . .
C5 C4 Co1 C1' 20.8(7) . .
C5 C4 Co1 C3 120.0(9) . .
C3 C4 Co1 C2' -60.8(7) . .
C5 C4 Co1 C2' 59.1(8) . .
C3 C4 Co1 P2 113.0(5) . .
C5 C4 Co1 P2 -127.0(7) . .
C3 C4 Co1 P3 -158.0(5) . .
C5 C4 Co1 P3 -38.0(8) . .
C19 C18 N1 C32 -177.6(4) . .
C19 C18 N1 Tb1 -5.8(7) . .
C34 C32 N1 C18 31.1(6) 3_565 .
C33 C32 N1 C18 -150.5(4) . .
C34 C32 N1 Tb1 -142.4(4) 3_565 .
C33 C32 N1 Tb1 36.1(4) . .
C26 C25 N2 C33 178.9(4) . .
C26 C25 N2 Tb1 13.3(6) . .
C34 C33 N2 C25 -26.3(6) . .
C32 C33 N2 C25 155.4(4) . .
C34 C33 N2 Tb1 141.6(4) . .
C32 C33 N2 Tb1 -36.7(4) . .
C7 C6 O1 P1 166.5(7) . .
C9 C8 O2 P1 -176.4(5) . .
C11 C10 O4 O4' -131(3) . .
O4' C10 O4 P2 -55(2) . .
C11 C10 O4 P2 173.7(5) . .
C13 C12 O5 P2 95.6(5) . .
C15 C14 O7 P3 -97.2(7) . .
C17 C16 O8 P3 76.6(11) . .
C23 C24 O10 Tb1 -175.3(4) . .
C19 C24 O10 Tb1 5.1(8) . .
C30 C31 O11 Tb1 149.3(3) . .
C26 C31 O11 Tb1 -33.1(6) . .
Tb1 O3 P1 O1 122.9(3) . .
Tb1 O3 P1 O2 -127.2(3) . .
Tb1 O3 P1 Co1 -4.8(4) . .
C6 O1 P1 O3 2.1(7) . .
C6 O1 P1 O2 -111.5(6) . .
C6 O1 P1 Co1 134.8(6) . .
C8 O2 P1 O3 -41.9(5) . .
C8 O2 P1 O1 72.3(5) . .
C8 O2 P1 Co1 -171.7(5) . .
C4' Co1 P1 O3 144.7(5) . .
C3' Co1 P1 O3 172.0(7) . .
C1 Co1 P1 O3 -140.2(4) . .
C5' Co1 P1 O3 170.3(15) . .
C5 Co1 P1 O3 -155.7(10) . .
C2 Co1 P1 O3 -170.2(4) . .
C1' Co1 P1 O3 -131.1(6) . .
C3 Co1 P1 O3 150.4(3) . .
C2' Co1 P1 O3 -147.4(5) . .
C4 Co1 P1 O3 134.0(4) . .
P2 Co1 P1 O3 48.97(18) . .
P3 Co1 P1 O3 -43.06(18) . .
C4' Co1 P1 O1 17.8(5) . .
C3' Co1 P1 O1 45.2(7) . .
C1 Co1 P1 O1 92.9(4) . .
C5' Co1 P1 O1 43.4(16) . .
C5 Co1 P1 O1 77.4(10) . .
C2 Co1 P1 O1 62.9(4) . .
C1' Co1 P1 O1 102.0(6) . .
C3 Co1 P1 O1 23.5(4) . .
C2' Co1 P1 O1 85.7(5) . .
C4 Co1 P1 O1 7.1(5) . .
P2 Co1 P1 O1 -77.91(19) . .
P3 Co1 P1 O1 -169.93(19) . .
C4' Co1 P1 O2 -92.7(5) . .
C3' Co1 P1 O2 -65.3(7) . .
C1 Co1 P1 O2 -17.6(4) . .
C5' Co1 P1 O2 -67.0(15) . .
C5 Co1 P1 O2 -33.0(10) . .
C2 Co1 P1 O2 -47.6(4) . .
C1' Co1 P1 O2 -8.4(6) . .
C3 Co1 P1 O2 -86.9(3) . .
C2' Co1 P1 O2 -24.7(5) . .
C4 Co1 P1 O2 -103.3(4) . .
P2 Co1 P1 O2 171.63(18) . .
P3 Co1 P1 O2 79.60(18) . .
Tb1 O6 P2 O4' -145.2(8) . .
Tb1 O6 P2 O5 124.7(3) . .
Tb1 O6 P2 O4 -120.9(4) . .
Tb1 O6 P2 Co1 -3.3(4) . .
C12 O5 P2 O6 -15.6(5) . .
C12 O5 P2 O4' -126.5(9) . .
C12 O5 P2 O4 -131.0(6) . .
C12 O5 P2 Co1 118.3(4) . .
O4' O4 P2 O6 -105(3) . .
C10 O4 P2 O6 -43.4(6) . .
C10 O4 P2 O4' 62(2) . .
O4' O4 P2 O5 11(3) . .
C10 O4 P2 O5 73.0(6) . .
O4' O4 P2 Co1 127(3) . .
C10 O4 P2 Co1 -171.8(5) . .
C4' Co1 P2 O6 -168.3(6) . .
C3' Co1 P2 O6 -139.4(6) . .
C1 Co1 P2 O6 151.0(7) . .
C5' Co1 P2 O6 154.4(6) . .
C5 Co1 P2 O6 144.3(4) . .
C2 Co1 P2 O6 -137.0(5) . .
C1' Co1 P2 O6 134.8(6) . .
C3 Co1 P2 O6 -146.5(3) . .
C2' Co1 P2 O6 -164.2(16) . .
C4 Co1 P2 O6 176.8(4) . .
P3 Co1 P2 O6 46.85(18) . .
C4' Co1 P2 O4' -27.8(10) . .
C3' Co1 P2 O4' 1.1(10) . .
C1 Co1 P2 O4' -68.6(10) . .
C5' Co1 P2 O4' -65.2(10) . .
C5 Co1 P2 O4' -75.2(9) . .
C2 Co1 P2 O4' 3.5(9) . .
C1' Co1 P2 O4' -84.8(10) . .
C3 Co1 P2 O4' -6.1(8) . .
C2' Co1 P2 O4' -23.8(18) . .
C4 Co1 P2 O4' -42.7(9) . .
P3 Co1 P2 O4' -172.7(8) . .
C4' Co1 P2 O5 63.9(6) . .
C3' Co1 P2 O5 92.9(6) . .
C1 Co1 P2 O5 23.2(7) . .
C5' Co1 P2 O5 26.6(6) . .
C5 Co1 P2 O5 16.6(4) . .
C2 Co1 P2 O5 95.3(5) . .
C1' Co1 P2 O5 7.0(6) . .
C3 Co1 P2 O5 85.7(4) . .
C2' Co1 P2 O5 68.0(16) . .
C4 Co1 P2 O5 49.1(4) . .
P3 Co1 P2 O5 -80.9(2) . .
C4' Co1 P2 O4 -48.5(7) . .
C3' Co1 P2 O4 -19.6(6) . .
C1 Co1 P2 O4 -89.3(7) . .
C5' Co1 P2 O4 -85.9(7) . .
C5 Co1 P2 O4 -95.9(5) . .
C2 Co1 P2 O4 -17.2(5) . .
C1' Co1 P2 O4 -105.4(6) . .
C3 Co1 P2 O4 -26.8(4) . .
C2' Co1 P2 O4 -44.4(17) . .
C4 Co1 P2 O4 -63.4(4) . .
P3 Co1 P2 O4 166.6(3) . .
Tb1 O9 P3 O8 109.0(4) . .
Tb1 O9 P3 O7 -143.5(3) . .
Tb1 O9 P3 Co1 -19.6(4) . .
C16 O8 P3 O9 -18.2(8) . .
C16 O8 P3 O7 -131.4(7) . .
C16 O8 P3 Co1 115.4(7) . .
C14 O7 P3 O9 -9.4(7) . .
C14 O7 P3 O8 103.3(6) . .
C14 O7 P3 Co1 -140.7(5) . .
C4' Co1 P3 O9 -136.7(8) . .
C3' Co1 P3 O9 152.1(8) . .
C1 Co1 P3 O9 172.5(4) . .
C5' Co1 P3 O9 -138.4(6) . .
C5 Co1 P3 O9 -146.1(4) . .
C2 Co1 P3 O9 146.1(4) . .
C1' Co1 P3 O9 -172.1(6) . .
C3 Co1 P3 O9 -171.4(10) . .
C2' Co1 P3 O9 152.8(5) . .
C4 Co1 P3 O9 -122.9(4) . .
P2 Co1 P3 O9 -36.9(2) . .
C4' Co1 P3 O8 96.2(8) . .
C3' Co1 P3 O8 25.0(9) . .
C1 Co1 P3 O8 45.5(4) . .
C5' Co1 P3 O8 94.6(6) . .
C5 Co1 P3 O8 86.8(4) . .
C2 Co1 P3 O8 19.0(4) . .
C1' Co1 P3 O8 60.8(6) . .
C3 Co1 P3 O8 61.6(10) . .
C2' Co1 P3 O8 25.7(5) . .
C4 Co1 P3 O8 110.0(4) . .
P2 Co1 P3 O8 -164.0(2) . .
C4' Co1 P3 O7 -12.2(8) . .
C3' Co1 P3 O7 -83.4(9) . .
C1 Co1 P3 O7 -63.0(5) . .
C5' Co1 P3 O7 -13.9(6) . .
C5 Co1 P3 O7 -21.7(5) . .
C2 Co1 P3 O7 -89.5(4) . .
C1' Co1 P3 O7 -47.7(6) . .
C3 Co1 P3 O7 -46.9(10) . .
C2' Co1 P3 O7 -82.8(5) . .
C4 Co1 P3 O7 1.5(4) . .
P2 Co1 P3 O7 87.5(2) . .
C24 O10 Tb1 O11 -120.9(5) . .
C24 O10 Tb1 O9 142.0(5) . .
C24 O10 Tb1 O3 62.5(5) . .
C24 O10 Tb1 O6 160.2(4) . .
C24 O10 Tb1 N2 -49.7(5) . .
C24 O10 Tb1 N1 -7.4(5) . .
C31 O11 Tb1 O10 162.9(4) . .
C31 O11 Tb1 O9 -113.5(4) . .
C31 O11 Tb1 O3 -28.4(6) . .
C31 O11 Tb1 O6 -37.8(4) . .
C31 O11 Tb1 N2 38.6(4) . .
C31 O11 Tb1 N1 90.9(4) . .
P3 O9 Tb1 O10 -131.7(3) . .
P3 O9 Tb1 O11 137.3(3) . .
P3 O9 Tb1 O3 -25.3(3) . .
P3 O9 Tb1 O6 54.8(3) . .
P3 O9 Tb1 N2 68.9(4) . .
P3 O9 Tb1 N1 -80.5(4) . .
P1 O3 Tb1 O10 120.7(3) . .
P1 O3 Tb1 O11 -47.6(5) . .
P1 O3 Tb1 O9 39.9(3) . .
P1 O3 Tb1 O6 -38.0(3) . .
P1 O3 Tb1 N2 -111.0(3) . .
P1 O3 Tb1 N1 -171.8(3) . .
P2 O6 Tb1 O10 -59.9(5) . .
P2 O6 Tb1 O11 -140.2(3) . .
P2 O6 Tb1 O9 -41.4(3) . .
P2 O6 Tb1 O3 42.6(3) . .
P2 O6 Tb1 N2 145.5(3) . .
P2 O6 Tb1 N1 105.0(3) . .
C25 N2 Tb1 O10 -108.6(4) . .
C33 N2 Tb1 O10 84.5(3) . .
C25 N2 Tb1 O11 -27.6(4) . .
C33 N2 Tb1 O11 165.5(3) . .
C25 N2 Tb1 O9 46.6(5) . .
C33 N2 Tb1 O9 -120.3(3) . .
C25 N2 Tb1 O3 136.3(4) . .
C33 N2 Tb1 O3 -30.6(3) . .
C25 N2 Tb1 O6 60.7(4) . .
C33 N2 Tb1 O6 -106.1(3) . .
C25 N2 Tb1 N1 -153.9(4) . .
C33 N2 Tb1 N1 39.2(2) . .
C18 N1 Tb1 O10 7.1(4) . .
C32 N1 Tb1 O10 179.5(3) . .
C18 N1 Tb1 O11 91.6(4) . .
C32 N1 Tb1 O11 -96.0(3) . .
C18 N1 Tb1 O9 -47.1(5) . .
C32 N1 Tb1 O9 125.3(3) . .
C18 N1 Tb1 O3 -103.9(4) . .
C32 N1 Tb1 O3 68.5(3) . .
C18 N1 Tb1 O6 -167.3(4) . .
C32 N1 Tb1 O6 5.1(3) . .
C18 N1 Tb1 N2 148.6(4) . .
C32 N1 Tb1 N2 -39.0(3) . .
C4' Co1 C2' C1' -76.6(10) . .
C3' Co1 C2' C1' -113.7(12) . .
C1 Co1 C2' C1' -1.3(14) . .
C5' Co1 C2' C1' -35.6(9) . .
C5 Co1 C2' C1' -22.7(8) . .
C2 Co1 C2' C1' -126.4(16) . .
C3 Co1 C2' C1' -100.9(9) . .
C4 Co1 C2' C1' -61.6(8) . .
P2 Co1 C2' C1' -81.0(19) . .
P3 Co1 C2' C1' 66.9(8) . .
C4' Co1 C2' C3' 37.1(9) . .
C1 Co1 C2' C3' 112.4(17) . .
C5' Co1 C2' C3' 78.1(10) . .
C5 Co1 C2' C3' 91.1(9) . .
C2 Co1 C2' C3' -12.6(13) . .
C1' Co1 C2' C3' 113.7(12) . .
C3 Co1 C2' C3' 12.9(8) . .
C4 Co1 C2' C3' 52.2(9) . .
P2 Co1 C2' C3' 33(2) . .
P3 Co1 C2' C3' -179.4(9) . .
C3' C2' C1' C5' 0.2(14) . .
Co1 C2' C1' C5' 59.2(10) . .
C3' C2' C1' Co1 -59.0(8) . .
C4' Co1 C1' C5' -36.3(11) . .
C3' Co1 C1' C5' -80.3(12) . .
C1 Co1 C1' C5' -120(2) . .
C5 Co1 C1' C5' 11.9(14) . .
C2 Co1 C1' C5' -98.3(11) . .
C3 Co1 C1' C5' -58.0(11) . .
C2' Co1 C1' C5' -121.7(13) . .
C4 Co1 C1' C5' -17.3(10) . .
P2 Co1 C1' C5' 31.8(13) . .
P3 Co1 C1' C5' 121.7(12) . .
C4' Co1 C1' C2' 85.4(10) . .
C3' Co1 C1' C2' 41.4(9) . .
C1 Co1 C1' C2' 1.6(17) . .
C5' Co1 C1' C2' 121.7(13) . .
C5 Co1 C1' C2' 133.6(15) . .
C2 Co1 C1' C2' 23.4(7) . .
C3 Co1 C1' C2' 63.6(8) . .
C4 Co1 C1' C2' 104.4(9) . .
P2 Co1 C1' C2' 153.4(8) . .
P3 Co1 C1' C2' -116.6(8) . .
C1' C2' C3' C4' 0.7(14) . .
Co1 C2' C3' C4' -60.3(9) . .
C1' C2' C3' Co1 61.0(8) . .
C1 Co1 C3' C4' 93.8(10) . .
C5' Co1 C3' C4' 36.6(10) . .
C5 Co1 C3' C4' 50.0(9) . .
C2 Co1 C3' C4' 136(2) . .
C1' Co1 C3' C4' 79.7(10) . .
C3 Co1 C3' C4' -31.0(12) . .
C2' Co1 C3' C4' 118.9(13) . .
C4 Co1 C3' C4' 7.4(9) . .
P2 Co1 C3' C4' -49.2(11) . .
P3 Co1 C3' C4' 120.0(13) . .
C4' Co1 C3' C2' -118.9(13) . .
C1 Co1 C3' C2' -25.2(7) . .
C5' Co1 C3' C2' -82.3(10) . .
C5 Co1 C3' C2' -69.0(9) . .
C2 Co1 C3' C2' 16.8(17) . .
C1' Co1 C3' C2' -39.2(8) . .
C3 Co1 C3' C2' -149.9(18) . .
C4 Co1 C3' C2' -111.6(10) . .
P2 Co1 C3' C2' -168.2(8) . .
P3 Co1 C3' C2' 1.0(15) . .
C2' C3' C4' C5' -1.5(16) . .
Co1 C3' C4' C5' -63.8(11) . .
C2' C3' C4' Co1 62.4(9) . .
C3' Co1 C4' C5' 117.9(15) . .
C1 Co1 C4' C5' 56.7(11) . .
C5 Co1 C4' C5' 10.0(12) . .
C2 Co1 C4' C5' 102.4(12) . .
C1' Co1 C4' C5' 37.4(11) . .
C3 Co1 C4' C5' 149(2) . .
C2' Co1 C4' C5' 79.7(12) . .
C4 Co1 C4' C5' -41.0(18) . .
P2 Co1 C4' C5' -101.7(12) . .
P3 Co1 C4' C5' -2.6(17) . .
C1 Co1 C4' C3' -61.2(10) . .
C5' Co1 C4' C3' -117.9(15) . .
C5 Co1 C4' C3' -107.9(11) . .
C2 Co1 C4' C3' -15.5(9) . .
C1' Co1 C4' C3' -80.5(11) . .
C3 Co1 C4' C3' 31.4(12) . .
C2' Co1 C4' C3' -38.2(9) . .
C4 Co1 C4' C3' -159(2) . .
P2 Co1 C4' C3' 140.4(11) . .
P3 Co1 C4' C3' -120.5(13) . .
C3' C4' C5' C1' 1.6(17) . .
Co1 C4' C5' C1' -60.7(10) . .
C3' C4' C5' Co1 62.3(10) . .
C2' C1' C5' C4' -1.1(17) . .
Co1 C1' C5' C4' 59.3(11) . .
C2' C1' C5' Co1 -60.4(9) . .
C3' Co1 C5' C4' -38.6(11) . .
C1 Co1 C5' C4' -99.1(13) . .
C5 Co1 C5' C4' -144(4) . .
C2 Co1 C5' C4' -57.6(11) . .
C1' Co1 C5' C4' -119.0(16) . .
C3 Co1 C5' C4' -13.4(9) . .
C2' Co1 C5' C4' -83.5(12) . .
C4 Co1 C5' C4' 25.3(10) . .
P2 Co1 C5' C4' 83.1(11) . .
P3 Co1 C5' C4' 178.4(10) . .
C4' Co1 C5' C1' 119.0(16) . .
C3' Co1 C5' C1' 80.4(11) . .
C1 Co1 C5' C1' 19.9(7) . .
C5 Co1 C5' C1' -25(3) . .
C2 Co1 C5' C1' 61.4(10) . .
C3 Co1 C5' C1' 105.6(11) . .
C2' Co1 C5' C1' 35.5(9) . .
C4 Co1 C5' C1' 144(2) . .
P2 Co1 C5' C1' -157.9(10) . .
P3 Co1 C5' C1' -62.6(11) . .
P2 O4 O4' C10 126.7(10) . .
C10 O4 O4' P2 -126.7(10) . .
C11 C10 O4' O4 58(3) . .
O4 C10 O4' P2 80(3) . .
C11 C10 O4' P2 138.5(13) . .
O6 P2 O4' O4 83(3) . .
O5 P2 O4' O4 -169(3) . .
Co1 P2 O4' O4 -60(3) . .
O6 P2 O4' C10 10.6(18) . .
O5 P2 O4' C10 118.3(16) . .
O4 P2 O4' C10 -73(2) . .
Co1 P2 O4' C10 -133.2(13) . .

loop_
_platon_squeeze_void_nr
_platon_squeeze_void_average_x
_platon_squeeze_void_average_y
_platon_squeeze_void_average_z
_platon_squeeze_void_volume
_platon_squeeze_void_count_electrons
_platon_squeeze_void_content
1 0.163 0.195 0.869 179 38 ' '
2 0.623 0.099 0.702 29 2 ' '
3 0.715 0.097 0.949 13 1 ' '
4 0.163 0.305 0.369 179 38 ' '
5 0.623 0.401 0.202 29 2 ' '
6 0.715 0.403 0.449 13 1 ' '
7 0.377 0.599 0.798 29 2 ' '
8 0.836 0.695 0.631 179 38 ' '
9 0.285 0.597 0.551 13 1 ' '
10 0.837 0.805 0.131 179 38 ' '
11 0.377 0.901 0.298 29 2 ' '
12 0.285 0.903 0.051 13 1 ' '
